data_7223891
loop_
_publ_author_name
'Sui, Lifang'
'Zhang, Xian'
'Tian, Zhangliu'
'Huang, Rongtie'
'Zhang, Hui'
'Cheng, Jinrong'
'Huang, Fu Qiang'

_publ_section_title
;
 Synthesis, Crystal Structure and Physical Properties of FeV4S8 and
 KFe2V8S16
;
_journal_name_full 'RSC Adv.'
_journal_paper_doi 10.1039/C5RA22619H
_journal_year 2016
_chemical_formula_moiety '2(Fe S8 V4), 2(K0.50) '
_chemical_formula_sum 'Fe2 K S16 V8'
_chemical_formula_weight 1071.28
_chemical_name_common 'Potassium iron Vanadium Sulfur'
_chemical_name_systematic
;
Potassium iron Vanadium Sulfur
;
_space_group_crystal_system monoclinic
_space_group_IT_number 12
_space_group_name_Hall '-C 2y'
_space_group_name_H-M_alt 'C 1 2/m 1'
_symmetry_space_group_name_Hall '-C 2y'
_symmetry_space_group_name_H-M 'C 1 2/m 1'
_audit_creation_method SHELXL-2014
_audit_update_record
;
2015-06-17 deposited with the CCDC.
2016-01-12 downloaded from the CCDC.
;
_cell_angle_alpha 90
_cell_angle_beta 103.824(12)
_cell_angle_gamma 90
_cell_formula_units_Z 1
_cell_length_a 17.465(5)
_cell_length_b 3.2929(11)
_cell_length_c 8.473(3)
_cell_measurement_reflns_used 5646
_cell_measurement_temperature 295(2)
_cell_measurement_theta_max 27.463
_cell_measurement_theta_min 2.402
_cell_volume 473.2(3)
_computing_cell_refinement 'SHELXL-2014 (Sheldrick, 2014)'
_computing_data_collection 'SHELXL-2014 (Sheldrick, 2014)'
_computing_data_reduction 'SHELXL-2014 (Sheldrick, 2014)'
_computing_molecular_graphics Diamond
_computing_publication_material 'SHELXL-2014 (Sheldrick, 2014)'
_computing_structure_refinement 'SHELXL-2014 (Sheldrick, 2014)'
_computing_structure_solution 'SHELXL-2014 (Sheldrick, 2014)'
_diffrn_ambient_temperature 295(2)
_diffrn_measured_fraction_theta_full 1.000
_diffrn_measured_fraction_theta_max 0.998
_diffrn_measurement_device_type 'Bruker D8Quest'
_diffrn_measurement_method '\w and \f'
_diffrn_radiation_type MoK\a
_diffrn_radiation_wavelength 0.71073
_diffrn_reflns_av_R_equivalents 0.0245
_diffrn_reflns_av_unetI/netI 0.0117
_diffrn_reflns_laue_measured_fraction_full 1.000
_diffrn_reflns_laue_measured_fraction_max 0.998
_diffrn_reflns_limit_h_max 22
_diffrn_reflns_limit_h_min -22
_diffrn_reflns_limit_k_max 4
_diffrn_reflns_limit_k_min -4
_diffrn_reflns_limit_l_max 10
_diffrn_reflns_limit_l_min -10
_diffrn_reflns_number 7878
_diffrn_reflns_point_group_measured_fraction_full 1.000
_diffrn_reflns_point_group_measured_fraction_max 0.998
_diffrn_reflns_theta_full 25.242
_diffrn_reflns_theta_max 27.475
_diffrn_reflns_theta_min 2.402
_exptl_absorpt_coefficient_mu 7.215
_exptl_absorpt_correction_T_max 0.92
_exptl_absorpt_correction_T_min 0.65
_exptl_absorpt_correction_type multi-scan
_exptl_absorpt_process_details SADABS
_exptl_crystal_colour blue
_exptl_crystal_density_diffrn 3.759
_exptl_crystal_description polyhedra
_exptl_crystal_F_000 511
_exptl_crystal_preparation 'Magnetic properties'
_exptl_crystal_size_max 0.058
_exptl_crystal_size_mid 0.053
_exptl_crystal_size_min 0.010
_refine_diff_density_max 0.611
_refine_diff_density_min -0.57
_refine_diff_density_rms 0.090
_refine_ls_extinction_coef 0.0030(5)
_refine_ls_extinction_expression Fc^*^=kFc[1+0.001xFc^2^\l^3^/sin(2\q)]^-1/4^
_refine_ls_extinction_method SHELXL
_refine_ls_goodness_of_fit_ref 1.102
_refine_ls_hydrogen_treatment undef
_refine_ls_matrix_type full
_refine_ls_number_parameters 46
_refine_ls_number_reflns 638
_refine_ls_number_restraints 0
_refine_ls_restrained_S_all 1.102
_refine_ls_R_factor_all 0.0171
_refine_ls_R_factor_gt 0.0161
_refine_ls_shift/su_max 0.000
_refine_ls_shift/su_mean 0.000
_refine_ls_structure_factor_coef Fsqd
_refine_ls_weighting_details 'w=1/[\s^2^(Fo^2^)+(0.0209P)^2^+1.1975P] where P=(Fo^2^+2Fc^2^)/3'
_refine_ls_weighting_scheme calc
_refine_ls_wR_factor_gt 0.0423
_refine_ls_wR_factor_ref 0.0427
_reflns_Friedel_coverage 0.000
_reflns_number_gt 612
_reflns_number_total 638
_reflns_threshold_expression 'I > 2\s(I)'
_cod_data_source_file c5ra22619h2.cif
_cod_data_source_block C2-m
_cod_original_formula_sum ' Fe2 K S16 V8'
_cod_database_code 7223891
_audit_block_doi 10.5517/cc1j7d49
_shelx_space_group_comment
;
The symmetry employed for this shelxl refinement is uniquely defined
by the following loop, which should always be used as a source of
symmetry information in preference to the above space-group names.
They are only intended as comments.
;
_shelx_estimated_absorpt_t_min 0.680
_shelx_estimated_absorpt_t_max 0.931
_shelxl_version_number 2014-3

loop_
_space_group_symop_operation_xyz
'x, y, z'
'-x, y, -z'
'x+1/2, y+1/2, z'
'-x+1/2, y+1/2, -z'
'-x, -y, -z'
'x, -y, z'
'-x+1/2, -y+1/2, -z'
'x+1/2, -y+1/2, z'

loop_
_atom_site_label
_atom_site_type_symbol
_atom_site_fract_x
_atom_site_fract_y
_atom_site_fract_z
_atom_site_U_iso_or_equiv
_atom_site_adp_type
_atom_site_occupancy
_atom_site_site_symmetry_order
_atom_site_calc_flag
_atom_site_refinement_flags_posn
_atom_site_refinement_flags_adp
_atom_site_refinement_flags_occupancy
K K 0.0000 0.0000 0.0000 0.0235(4) Uani 0.5 4 d S T P
V1 V 0.28978(2) 0.5000 0.14231(5) 0.01556(14) Uani 0.5 2 d S T P
Fe1 Fe 0.28978(2) 0.5000 0.14231(5) 0.01556(14) Uani 0.5 2 d S T P
V2 V 0.0000 0.5000 0.5000 0.01343(16) Uani 1 4 d S T P
V3 V 0.14927(3) 0.0000 0.48986(5) 0.01126(13) Uani 1 2 d S T P
S1 S 0.16100(4) 0.5000 0.00184(7) 0.01202(16) Uani 1 2 d S T P
S2 S 0.08517(4) 0.5000 0.31567(7) 0.01166(15) Uani 1 2 d S T P
S3 S 0.42648(3) 0.5000 0.32375(7) 0.01060(15) Uani 1 2 d S T P
S4 S 0.23997(3) -0.5000 0.65716(7) 0.01006(15) Uani 1 2 d S T P

loop_
_atom_site_aniso_label
_atom_site_aniso_U_11
_atom_site_aniso_U_22
_atom_site_aniso_U_33
_atom_site_aniso_U_23
_atom_site_aniso_U_13
_atom_site_aniso_U_12
K 0.0161(8) 0.0390(11) 0.0151(8) 0.000 0.0029(6) 0.000
V1 0.0144(2) 0.0180(2) 0.0142(2) 0.000 0.00321(16) 0.000
Fe1 0.0144(2) 0.0180(2) 0.0142(2) 0.000 0.00321(16) 0.000
V2 0.0110(3) 0.0193(3) 0.0095(3) 0.000 0.0015(2) 0.000
V3 0.0105(2) 0.0129(2) 0.0104(2) 0.000 0.00256(16) 0.000
S1 0.0119(3) 0.0116(3) 0.0124(3) 0.000 0.0026(2) 0.000
S2 0.0123(3) 0.0118(3) 0.0112(3) 0.000 0.0034(2) 0.000
S3 0.0103(3) 0.0098(3) 0.0115(3) 0.000 0.0022(2) 0.000
S4 0.0102(3) 0.0093(3) 0.0109(3) 0.000 0.0031(2) 0.000

loop_
_atom_type_symbol
_atom_type_description
_atom_type_scat_dispersion_real
_atom_type_scat_dispersion_imag
_atom_type_scat_source
S S 0.1246 0.1234 'International Tables Vol C Tables 4.2.6.8 and 6.1.1.4'
K K 0.2009 0.2494 'International Tables Vol C Tables 4.2.6.8 and 6.1.1.4'
V V 0.3005 0.5294 'International Tables Vol C Tables 4.2.6.8 and 6.1.1.4'
Fe Fe 0.3463 0.8444 'International Tables Vol C Tables 4.2.6.8 and 6.1.1.4'

loop_
_geom_angle_atom_site_label_1
_geom_angle_atom_site_label_2
_geom_angle_atom_site_label_3
_geom_angle
_geom_angle_site_symmetry_1
_geom_angle_site_symmetry_3
S2 K S2 180.0 . 5
S2 K S2 117.85(3) . 5_565
S2 K S2 62.15(3) 5 5_565
S2 K S2 62.15(3) . 1_545
S2 K S2 117.85(3) 5 1_545
S2 K S2 180.00(2) 5_565 1_545
S2 K S1 119.62(2) . 5
S2 K S1 60.38(2) 5 5
S2 K S1 91.60(2) 5_565 5
S2 K S1 88.40(2) 1_545 5
S2 K S1 88.40(2) . 5_565
S2 K S1 91.60(2) 5 5_565
S2 K S1 60.38(2) 5_565 5_565
S2 K S1 119.62(2) 1_545 5_565
S1 K S1 60.77(2) 5 5_565
S2 K S1 91.60(2) . 1_545
S2 K S1 88.40(2) 5 1_545
S2 K S1 119.62(2) 5_565 1_545
S2 K S1 60.38(2) 1_545 1_545
S1 K S1 119.23(2) 5 1_545
S1 K S1 180.000(11) 5_565 1_545
S2 K S1 60.38(2) . .
S2 K S1 119.62(2) 5 .
S2 K S1 88.40(2) 5_565 .
S2 K S1 91.60(2) 1_545 .
S1 K S1 180.0 5 .
S1 K S1 119.23(3) 5_565 .
S1 K S1 60.77(3) 1_545 .
S2 K S3 120.11(2) . 7
S2 K S3 59.89(2) 5 7
S2 K S3 59.89(2) 5_565 7
S2 K S3 120.11(2) 1_545 7
S1 K S3 120.268(18) 5 7
S1 K S3 120.268(17) 5_565 7
S1 K S3 59.732(18) 1_545 7
S1 K S3 59.732(18) . 7
S2 K S3 59.89(2) . 3_445
S2 K S3 120.11(2) 5 3_445
S2 K S3 120.11(2) 5_565 3_445
S2 K S3 59.89(2) 1_545 3_445
S1 K S3 59.732(18) 5 3_445
S1 K S3 59.732(18) 5_565 3_445
S1 K S3 120.268(17) 1_545 3_445
S1 K S3 120.268(18) . 3_445
K K S3 90.0 1_545 3_445
K K S3 90.0 1_565 3_445
S3 K S3 180.00(2) 7 3_445
S1 V1 S1 99.65(3) . 7
S1 V1 S1 99.65(3) . 7_565
S1 V1 S1 89.78(3) 7 7_565
S1 V1 S4 90.89(3) . 7_556
S1 V1 S4 168.48(3) 7 7_556
S1 V1 S4 93.05(3) 7_565 7_556
S1 V1 S4 90.89(3) . 7_546
S1 V1 S4 93.05(3) 7 7_546
S1 V1 S4 168.48(3) 7_565 7_546
S4 V1 S4 82.07(3) 7_556 7_546
S1 V1 S3 174.00(3) . .
S1 V1 S3 84.56(3) 7 .
S1 V1 S3 84.56(3) 7_565 .
S4 V1 S3 84.60(3) 7_556 .
S4 V1 S3 84.60(3) 7_546 .
S3 V2 S3 180.0 7_566 3_445
S3 V2 S3 87.46(3) 7_566 7_556
S3 V2 S3 92.54(3) 3_445 7_556
S3 V2 S3 92.54(3) 7_566 3_455
S3 V2 S3 87.46(3) 3_445 3_455
S3 V2 S3 180.0 7_556 3_455
S3 V2 S2 85.25(3) 7_566 5_566
S3 V2 S2 94.75(3) 3_445 5_566
S3 V2 S2 85.25(3) 7_556 5_566
S3 V2 S2 94.75(3) 3_455 5_566
S3 V2 S2 94.75(3) 7_566 .
S3 V2 S2 85.25(3) 3_445 .
S3 V2 S2 94.75(3) 7_556 .
S3 V2 S2 85.25(3) 3_455 .
S2 V2 S2 180.0 5_566 .
S3 V3 S2 99.71(3) 7_556 1_545
S3 V3 S2 99.71(3) 7_556 .
S2 V3 S2 90.74(4) 1_545 .
S3 V3 S4 90.07(3) 7_556 1_565
S2 V3 S4 169.19(3) 1_545 1_565
S2 V3 S4 92.16(3) . 1_565
S3 V3 S4 90.07(3) 7_556 .
S2 V3 S4 92.17(3) 1_545 .
S2 V3 S4 169.18(3) . .
S4 V3 S4 83.15(3) 1_565 .
S3 V3 S4 166.41(3) 7_556 7_546
S2 V3 S4 89.79(3) 1_545 7_546
S2 V3 S4 89.79(3) . 7_546
S4 V3 S4 79.81(3) 1_565 7_546
S4 V3 S4 79.81(3) . 7_546

loop_
_geom_bond_atom_site_label_1
_geom_bond_atom_site_label_2
_geom_bond_distance
_geom_bond_site_symmetry_2
K S2 3.1899(9) .
K S2 3.1899(9) 5
K S2 3.1899(9) 5_565
K S2 3.1899(9) 1_545
K S1 3.2553(9) 5
K S1 3.2553(9) 5_565
K S1 3.2553(9) 1_545
K S1 3.2553(9) .
K K 3.2929(11) 1_545
K K 3.2929(11) 1_565
K S3 3.2949(11) 7
K S3 3.2949(11) 3_445
V1 S1 2.2794(10) .
V1 S1 2.3330(7) 7
V1 S1 2.3330(7) 7_565
V1 S4 2.5078(8) 7_556
V1 S4 2.5078(8) 7_546
V1 S3 2.5117(10) .
V1 Fe1 2.9759(10) 7
V1 V1 2.9759(10) 7
V1 V1 2.9759(10) 7_565
V1 V3 3.0431(12) 7_556
V2 S3 2.3819(7) 7_566
V2 S3 2.3819(7) 3_445
V2 S3 2.3819(7) 7_556
V2 S3 2.3819(7) 3_455
V2 S2 2.4003(8) 5_566
V2 S2 2.4004(8) .
V2 V3 3.1019(8) .
V2 V3 3.1020(8) 1_565
V2 V3 3.1020(8) 5_556
V2 V3 3.1020(8) 5_566
V3 S3 2.2897(9) 7_556
V3 S2 2.3136(7) 1_545
V3 S2 2.3136(7) .
V3 S4 2.4811(7) 1_565
V3 S4 2.4812(7) .
V3 S4 2.5387(9) 7_546
V3 V1 3.0431(12) 7_556
V3 V2 3.1019(8) 1_545
S1 V1 2.3330(7) 7
S1 V1 2.3330(7) 7_565
S1 K 3.2553(9) 1_565
S2 V3 2.3136(7) 1_565
S2 K 3.1899(9) 1_565
S3 V3 2.2897(9) 7_556
S3 V2 2.3819(7) 3
S3 V2 2.3819(7) 3_545
S3 K 3.2949(11) 3
S4 V3 2.4811(7) 1_545
S4 V1 2.5078(8) 7_556
S4 V1 2.5078(8) 7_546
S4 V3 2.5386(9) 7_546
